data_4126140
loop_
_publ_author_name
'Kornahrens, Anne F.'
'Cognetta, 3rd, Armand B'
'Brody, Daniel M.'
'Matthews, Megan L.'
'Cravatt, Benjamin F.'
'Boger, Dale L.'

_publ_section_title
;
 Design of Benzoxathiazin-3-one 1,1-Dioxides as a New Class of
 Irreversible Serine Hydrolase Inhibitors: Discovery of a Uniquely
 Selective PNPLA4 Inhibitor.
;
_journal_issue 20
_journal_name_full 'Journal of the American Chemical Society'
_journal_page_first 7052
_journal_page_last 7061
_journal_paper_doi 10.1021/jacs.7b02985
_journal_volume 139
_journal_year 2017
_chemical_formula_sum 'C14 H12 N2 O3 S'
_chemical_formula_weight 288.32
_chemical_name_systematic
; 
 ? 
;
_space_group_crystal_system monoclinic
_space_group_IT_number 14
_space_group_name_Hall '-P 2ybc'
_space_group_name_H-M_alt 'P 1 21/c 1'
_symmetry_space_group_name_Hall '-P 2ybc'
_symmetry_space_group_name_H-M 'P 1 21/c 1'
_atom_sites_solution_hydrogens geom
_audit_creation_method SHELXL-2013
_cell_angle_alpha 90
_cell_angle_beta 91.713(14)
_cell_angle_gamma 90
_cell_formula_units_Z 4
_cell_length_a 6.3237(14)
_cell_length_b 13.019(3)
_cell_length_c 15.609(4)
_cell_measurement_reflns_used 1270
_cell_measurement_temperature 100(2)
_cell_measurement_theta_max 25.04
_cell_measurement_theta_min 2.61
_cell_volume 1284.5(5)
_computing_cell_refinement 'Bruker SAINT'
_computing_data_collection 'Bruker APEX2'
_computing_data_reduction 'Bruker SAINT'
_computing_molecular_graphics 'Bruker SHELXTL'
_computing_publication_material 'Bruker SHELXTL'
_computing_structure_refinement 'SHELXL-2013 (Sheldrick, 2013)'
_computing_structure_solution 'SHELXS-97 (Sheldrick 2008)'
_diffrn_ambient_temperature 100(2)
_diffrn_measured_fraction_theta_full 1.000
_diffrn_measured_fraction_theta_max 0.994
_diffrn_measurement_device_type 'Bruker APEX-II CCD'
_diffrn_measurement_method '\f and \w scans'
_diffrn_radiation_type MoK\a
_diffrn_radiation_wavelength 0.71073
_diffrn_reflns_av_R_equivalents 0.0630
_diffrn_reflns_av_unetI/netI 0.0891
_diffrn_reflns_Laue_measured_fraction_full 1.000
_diffrn_reflns_Laue_measured_fraction_max 0.994
_diffrn_reflns_limit_h_max 7
_diffrn_reflns_limit_h_min -8
_diffrn_reflns_limit_k_max 17
_diffrn_reflns_limit_k_min -14
_diffrn_reflns_limit_l_max 20
_diffrn_reflns_limit_l_min -19
_diffrn_reflns_number 8811
_diffrn_reflns_point_group_measured_fraction_full 1.000
_diffrn_reflns_point_group_measured_fraction_max 0.994
_diffrn_reflns_theta_full 25.000
_diffrn_reflns_theta_max 28.421
_diffrn_reflns_theta_min 2.037
_exptl_absorpt_coefficient_mu 0.261
_exptl_absorpt_correction_T_max 0.988
_exptl_absorpt_correction_T_min 0.900
_exptl_absorpt_correction_type multi-scan
_exptl_absorpt_process_details SADABS
_exptl_crystal_colour colourless
_exptl_crystal_density_diffrn 1.491
_exptl_crystal_description needle
_exptl_crystal_F_000 600
_exptl_crystal_size_max 0.450
_exptl_crystal_size_mid 0.080
_exptl_crystal_size_min 0.030
_refine_diff_density_max 0.389
_refine_diff_density_min -0.433
_refine_diff_density_rms 0.075
_refine_ls_extinction_method none
_refine_ls_goodness_of_fit_ref 0.986
_refine_ls_hydrogen_treatment constr
_refine_ls_matrix_type full
_refine_ls_number_parameters 181
_refine_ls_number_reflns 3230
_refine_ls_number_restraints 0
_refine_ls_restrained_S_all 0.986
_refine_ls_R_factor_all 0.0990
_refine_ls_R_factor_gt 0.0503
_refine_ls_shift/su_max 0.001
_refine_ls_shift/su_mean 0.000
_refine_ls_structure_factor_coef Fsqd
_refine_ls_weighting_details 'w=1/[\s^2^(Fo^2^)+(0.0520P)^2^] where P=(Fo^2^+2Fc^2^)/3'
_refine_ls_weighting_scheme calc
_refine_ls_wR_factor_gt 0.1032
_refine_ls_wR_factor_ref 0.1209
_reflns_Friedel_coverage 0.000
_reflns_number_gt 2010
_reflns_number_total 3230
_reflns_threshold_expression 'I > 2\s(I)'
_cod_data_source_file ja7b02985_si_003.cif
_cod_data_source_block boger07
_cod_original_cell_volume 1284.6(5)
_cod_database_code 4126140
_shelx_space_group_comment
; 
The symmetry employed for this shelxl refinement is uniquely defined 
by the following loop, which should always be used as a source of 
symmetry information in preference to the above space-group names. 
They are only intended as comments. 
;
_shelx_estimated_absorpt_t_min 0.892
_shelx_estimated_absorpt_t_max 0.992
_shelxl_version_number 2013-3

loop_
_space_group_symop_operation_xyz
'x, y, z'
'-x, y+1/2, -z+1/2'
'-x, -y, -z'
'x, -y-1/2, z-1/2'

loop_
_atom_site_label
_atom_site_type_symbol
_atom_site_fract_x
_atom_site_fract_y
_atom_site_fract_z
_atom_site_U_iso_or_equiv
_atom_site_adp_type
_atom_site_occupancy
_atom_site_site_symmetry_order
_atom_site_calc_flag
_atom_site_refinement_flags_posn
_atom_site_refinement_flags_adp
S1 S 0.61499(9) 0.51965(4) 0.19206(4) 0.01784(17) Uani 1 1 d . .
O1 O 0.2553(2) 0.30061(12) 0.12810(10) 0.0175(4) Uani 1 1 d . .
O2 O 0.5153(3) 0.58249(12) 0.25587(12) 0.0256(4) Uani 1 1 d . .
O3 O 0.7303(3) 0.57410(13) 0.12847(11) 0.0266(5) Uani 1 1 d . .
N1 N 0.4371(3) 0.45095(14) 0.14501(13) 0.0174(5) Uani 1 1 d . .
N2 N 0.5393(3) 0.29571(14) 0.21353(12) 0.0167(4) Uani 1 1 d . .
H9 H 0.5002 0.2338 0.2240 0.020 Uiso 1 1 calc R U
C1 C 1.1122(4) 0.40091(19) 0.32030(15) 0.0206(6) Uani 1 1 d . .
H1 H 1.2414 0.4235 0.3433 0.025 Uiso 1 1 calc R U
C2 C 0.9782(4) 0.46865(19) 0.27933(15) 0.0191(5) Uani 1 1 d . .
H12 H 1.0154 0.5375 0.2747 0.023 Uiso 1 1 calc R U
C3 C 0.7851(4) 0.43393(17) 0.24442(14) 0.0149(5) Uani 1 1 d . .
C4 C 0.4150(3) 0.35400(18) 0.16247(15) 0.0158(5) Uani 1 1 d . .
C5 C 0.1107(4) 0.35492(18) 0.06954(15) 0.0185(5) Uani 1 1 d . .
H8 H 0.1854 0.3791 0.0200 0.022 Uiso 1 1 calc R U
H3 H 0.0500 0.4137 0.0980 0.022 Uiso 1 1 calc R U
C6 C -0.0597(3) 0.28097(18) 0.04234(15) 0.0163(5) Uani 1 1 d . .
C7 C -0.2451(3) 0.31974(19) 0.00393(15) 0.0201(6) Uani 1 1 d . .
H7 H -0.2617 0.3903 -0.0027 0.024 Uiso 1 1 calc R U
C8 C -0.4040(4) 0.2543(2) -0.02438(16) 0.0242(6) Uani 1 1 d . .
H6 H -0.5270 0.2811 -0.0498 0.029 Uiso 1 1 calc R U
C9 C -0.3817(4) 0.1496(2) -0.01527(17) 0.0265(6) Uani 1 1 d . .
H2 H -0.4894 0.1057 -0.0340 0.032 Uiso 1 1 calc R U
C10 C -0.1968(4) 0.1101(2) 0.02224(17) 0.0272(7) Uani 1 1 d . .
H4 H -0.1805 0.0394 0.0281 0.033 Uiso 1 1 calc R U
C11 C -0.0374(4) 0.17498(19) 0.05077(16) 0.0223(6) Uani 1 1 d . .
H5 H 0.0856 0.1478 0.0758 0.027 Uiso 1 1 calc R U
C12 C 0.7291(3) 0.33085(17) 0.25048(15) 0.0146(5) Uani 1 1 d . .
C13 C 0.8659(4) 0.26334(18) 0.29333(15) 0.0172(5) Uani 1 1 d . .
H11 H 0.8291 0.1945 0.2988 0.021 Uiso 1 1 calc R U
C14 C 1.0550(4) 0.29800(18) 0.32747(16) 0.0191(5) Uani 1 1 d . .
H10 H 1.1461 0.2523 0.3557 0.023 Uiso 1 1 calc R U

loop_
_atom_site_aniso_label
_atom_site_aniso_U_11
_atom_site_aniso_U_22
_atom_site_aniso_U_33
_atom_site_aniso_U_23
_atom_site_aniso_U_13
_atom_site_aniso_U_12
S1 0.0228(3) 0.0069(3) 0.0236(3) 0.0013(3) -0.0021(2) 0.0000(3)
O1 0.0189(8) 0.0105(8) 0.0229(10) 0.0025(7) -0.0041(7) -0.0018(7)
O2 0.0316(10) 0.0106(9) 0.0345(11) -0.0073(8) -0.0025(8) 0.0059(8)
O3 0.0290(10) 0.0175(10) 0.0332(11) 0.0123(8) -0.0019(8) -0.0077(8)
N1 0.0206(11) 0.0098(10) 0.0218(12) 0.0003(8) 0.0003(9) 0.0004(8)
N2 0.0190(10) 0.0067(10) 0.0245(12) 0.0022(8) -0.0009(8) -0.0029(8)
C1 0.0194(12) 0.0251(14) 0.0171(14) -0.0023(10) -0.0009(10) -0.0035(11)
C2 0.0259(13) 0.0133(13) 0.0181(13) -0.0012(10) 0.0011(10) -0.0025(11)
C3 0.0202(12) 0.0097(11) 0.0148(12) -0.0003(9) 0.0014(9) 0.0025(10)
C4 0.0180(12) 0.0119(12) 0.0178(13) 0.0006(10) 0.0029(10) 0.0020(10)
C5 0.0238(12) 0.0143(12) 0.0173(13) 0.0026(10) -0.0028(10) 0.0034(10)
C6 0.0180(12) 0.0178(13) 0.0133(13) 0.0001(9) 0.0024(9) -0.0004(10)
C7 0.0214(13) 0.0192(13) 0.0199(14) -0.0005(10) 0.0012(10) 0.0054(11)
C8 0.0173(12) 0.0336(16) 0.0217(14) 0.0026(12) -0.0010(10) 0.0044(12)
C9 0.0235(13) 0.0279(16) 0.0277(16) 0.0027(12) -0.0036(11) -0.0083(12)
C10 0.0315(15) 0.0182(14) 0.0314(16) 0.0060(12) -0.0073(12) -0.0047(12)
C11 0.0232(13) 0.0162(13) 0.0272(15) 0.0054(11) -0.0052(11) -0.0004(11)
C12 0.0180(12) 0.0104(11) 0.0154(12) -0.0019(10) 0.0032(9) 0.0014(10)
C13 0.0232(13) 0.0093(11) 0.0193(14) 0.0006(10) 0.0038(10) 0.0018(10)
C14 0.0208(13) 0.0159(13) 0.0206(14) 0.0001(10) 0.0004(10) 0.0060(10)

loop_
_atom_type_symbol
_atom_type_description
_atom_type_scat_dispersion_real
_atom_type_scat_dispersion_imag
_atom_type_scat_source
C C 0.0033 0.0016 'International Tables Vol C Tables 4.2.6.8 and 6.1.1.4'
H H 0.0000 0.0000 'International Tables Vol C Tables 4.2.6.8 and 6.1.1.4'
N N 0.0061 0.0033 'International Tables Vol C Tables 4.2.6.8 and 6.1.1.4'
O O 0.0106 0.0060 'International Tables Vol C Tables 4.2.6.8 and 6.1.1.4'
S S 0.1246 0.1234 'International Tables Vol C Tables 4.2.6.8 and 6.1.1.4'

loop_
_geom_angle_atom_site_label_1
_geom_angle_atom_site_label_2
_geom_angle_atom_site_label_3
_geom_angle
O3 S1 O2 115.91(11)
O3 S1 N1 108.87(11)
O2 S1 N1 108.50(11)
O3 S1 C3 108.80(11)
O2 S1 C3 108.39(11)
N1 S1 C3 105.91(11)
C4 O1 C5 117.10(17)
C4 N1 S1 121.69(17)
C4 N2 C12 122.9(2)
C2 C1 C14 119.9(2)
C1 C2 C3 119.7(2)
C12 C3 C2 120.5(2)
C12 C3 S1 119.72(17)
C2 C3 S1 119.82(18)
N1 C4 O1 120.6(2)
N1 C4 N2 127.6(2)
O1 C4 N2 111.73(19)
O1 C5 C6 107.39(18)
C11 C6 C7 118.7(2)
C11 C6 C5 122.7(2)
C7 C6 C5 118.5(2)
C8 C7 C6 120.6(2)
C9 C8 C7 120.4(2)
C8 C9 C10 119.5(2)
C11 C10 C9 120.4(2)
C10 C11 C6 120.4(2)
C13 C12 C3 119.1(2)
C13 C12 N2 120.5(2)
C3 C12 N2 120.4(2)
C14 C13 C12 120.1(2)
C13 C14 C1 120.7(2)

loop_
_geom_bond_atom_site_label_1
_geom_bond_atom_site_label_2
_geom_bond_distance
S1 O3 1.4361(18)
S1 O2 1.4478(19)
S1 N1 1.5987(19)
S1 C3 1.737(2)
O1 C4 1.326(3)
O1 C5 1.456(3)
N1 C4 1.300(3)
N2 C4 1.338(3)
N2 C12 1.393(3)
C1 C2 1.369(3)
C1 C14 1.393(3)
C2 C3 1.397(3)
C3 C12 1.392(3)
C5 C6 1.497(3)
C6 C11 1.393(3)
C6 C7 1.395(3)
C7 C8 1.380(3)
C8 C9 1.377(4)
C9 C10 1.391(3)
C10 C11 1.379(3)
C12 C13 1.391(3)
C13 C14 1.371(3)
